data_4508257
loop_
_publ_author_name
'Chen, Rui-Ling'
'Chen, Xue-Yun'
'Zheng, Sheng-Run'
'Fan, Jun'
'Zhang, Wei-Guang'

_publ_section_title
;
 Construction of Ag(I)--Ln(III) Heterometallic Coordination Polymers Based
 on Binuclear Ag2(DSPT)2(H2DSPT =
 4&#x2032;-(2,4-Disulfophenyl)-2,2&#x2032;:6&#x2032;2&#x2033;-terpyridine)
 Rings and Ln(III) Dimeric Molecular Building Blocks
;
_journal_issue 10
_journal_name_full 'Crystal Growth &amp; Design'
_journal_page_first 4428
_journal_paper_doi 10.1021/cg400926q
_journal_volume 13
_journal_year 2013
_chemical_formula_sum 'C54 H36 Ag3 N8 O17 S4 Tb'
_chemical_formula_weight 1679.68
_chemical_name_systematic
; 
 ? 
;
_space_group_IT_number 2
_symmetry_cell_setting triclinic
_symmetry_space_group_name_Hall '-P 1'
_symmetry_space_group_name_H-M 'P -1'
_atom_sites_solution_hydrogens geom
_atom_sites_solution_primary direct
_atom_sites_solution_secondary difmap
_audit_creation_method SHELXL-97
_cell_angle_alpha 97.718(2)
_cell_angle_beta 92.917(2)
_cell_angle_gamma 91.768(2)
_cell_formula_units_Z 2
_cell_length_a 11.1247(18)
_cell_length_b 14.592(2)
_cell_length_c 16.648(3)
_cell_measurement_reflns_used 2070
_cell_measurement_temperature 293(2)
_cell_measurement_theta_max 22.45
_cell_measurement_theta_min 2.27
_cell_volume 2672.6(7)
_computing_cell_refinement 'Bruker SAINT'
_computing_data_collection 'Bruker APEX2'
_computing_data_reduction 'Bruker SAINT'
_computing_molecular_graphics 'Bruker SHELXTL'
_computing_publication_material 'Bruker SHELXTL'
_computing_structure_refinement 'SHELXL-97 (Sheldrick, 1997)'
_computing_structure_solution 'SHELXS-97 (Sheldrick, 1990)'
_diffrn_ambient_temperature 293(2)
_diffrn_measured_fraction_theta_full 0.962
_diffrn_measured_fraction_theta_max 0.962
_diffrn_measurement_device_type 'Bruker APEX-II CCD'
_diffrn_measurement_method '\f and \w scans'
_diffrn_radiation_monochromator graphite
_diffrn_radiation_source 'fine-focus sealed tube'
_diffrn_radiation_type MoK\a
_diffrn_radiation_wavelength 0.71073
_diffrn_reflns_av_R_equivalents 0.0432
_diffrn_reflns_av_sigmaI/netI 0.1217
_diffrn_reflns_limit_h_max 14
_diffrn_reflns_limit_h_min -13
_diffrn_reflns_limit_k_max 18
_diffrn_reflns_limit_k_min -18
_diffrn_reflns_limit_l_max 17
_diffrn_reflns_limit_l_min -21
_diffrn_reflns_number 15718
_diffrn_reflns_theta_full 27.00
_diffrn_reflns_theta_max 27.00
_diffrn_reflns_theta_min 1.41
_exptl_absorpt_coefficient_mu 2.631
_exptl_absorpt_correction_T_max 0.5262
_exptl_absorpt_correction_T_min 0.4595
_exptl_crystal_colour colorless
_exptl_crystal_density_diffrn 2.087
_exptl_crystal_density_method 'not measured'
_exptl_crystal_description block
_exptl_crystal_F_000 1644
_exptl_crystal_size_max 0.35
_exptl_crystal_size_mid 0.33
_exptl_crystal_size_min 0.28
_refine_diff_density_max 2.163
_refine_diff_density_min -2.163
_refine_diff_density_rms 0.356
_refine_ls_extinction_method none
_refine_ls_goodness_of_fit_ref 1.047
_refine_ls_hydrogen_treatment constr
_refine_ls_matrix_type full
_refine_ls_number_parameters 784
_refine_ls_number_reflns 11233
_refine_ls_number_restraints 18
_refine_ls_restrained_S_all 1.047
_refine_ls_R_factor_all 0.1215
_refine_ls_R_factor_gt 0.0659
_refine_ls_shift/su_max 0.001
_refine_ls_shift/su_mean 0.000
_refine_ls_structure_factor_coef Fsqd
_refine_ls_weighting_details 'calc w=1/[\s^2^(Fo^2^)+(0.1254P)^2^+0.0000P] where P=(Fo^2^+2Fc^2^)/3'
_refine_ls_weighting_scheme calc
_refine_ls_wR_factor_gt 0.1593
_refine_ls_wR_factor_ref 0.2484
_reflns_number_gt 6516
_reflns_number_total 11233
_reflns_threshold_expression >2sigma(I)
_cod_data_source_file cg400926q_si_001.cif
_cod_data_source_block AgTb
_cod_depositor_comments
;
The following automatic conversions were performed:

'_symmetry_cell_setting' value 'Triclinic' changed to 'triclinic'
according to /home/saulius/struct/CIF-dictionaries/cif_core.dic
dictionary named 'cif_core.dic' version 2.4.2 from 2011-04-26.

Automatic conversion script
Id: cif_fix_values 1891 2012-01-12 08:04:46Z andrius 
;
_cod_original_sg_symbol_H-M 'P-1   '
_cod_database_code 4508257

loop_
_symmetry_equiv_pos_as_xyz
'x, y, z'
'-x, -y, -z'

loop_
_atom_site_label
_atom_site_type_symbol
_atom_site_fract_x
_atom_site_fract_y
_atom_site_fract_z
_atom_site_U_iso_or_equiv
_atom_site_adp_type
_atom_site_occupancy
_atom_site_symmetry_multiplicity
_atom_site_calc_flag
_atom_site_refinement_flags
Tb1 Tb 0.36500(5) 1.05553(4) 0.08587(3) 0.02342(18) Uani 1 1 d .
Ag2 Ag 1.30440(10) 0.84245(8) 0.58820(6) 0.0407(3) Uani 1 1 d .
Ag3 Ag 1.03589(11) 0.64175(8) 0.43757(7) 0.0466(3) Uani 1 1 d .
Ag4 Ag -0.06290(15) 0.52966(8) 0.09164(8) 0.0665(4) Uani 1 1 d .
S4 S 0.5741(3) 0.8747(2) 0.11081(18) 0.0299(7) Uani 1 1 d .
S1 S 1.5248(3) 0.80325(19) 0.71868(18) 0.0289(7) Uani 1 1 d .
S3 S 0.8334(3) 0.6766(2) 0.3060(2) 0.0398(9) Uani 1 1 d .
S2 S 1.7534(3) 0.5937(2) 0.9198(2) 0.0390(9) Uani 1 1 d .
O13 O 0.2261(8) 0.9782(5) 0.1515(5) 0.032(2) Uani 1 1 d .
N6 N 1.1077(9) 0.8202(7) 0.6397(6) 0.030(2) Uani 1 1 d .
O12 O 0.5037(8) 0.7911(6) 0.1058(6) 0.041(2) Uani 1 1 d .
N2 N 1.1875(10) 0.6091(7) 0.5326(6) 0.032(2) Uani 1 1 d .
C49 C 0.6317(14) 1.1409(8) 0.0496(8) 0.035(3) Uani 1 1 d .
O3 O 1.5977(8) 0.8668(5) 0.7795(5) 0.033(2) Uani 1 1 d .
N5 N 1.1469(10) 0.8846(7) 0.4983(6) 0.032(2) Uani 1 1 d .
C28 C 1.0845(13) 0.8945(8) 0.3613(8) 0.035(3) Uani 1 1 d .
H28A H 1.1058 0.9064 0.3102 0.042 Uiso 1 1 calc R
O1 O 1.3980(8) 0.8263(6) 0.7154(5) 0.034(2) Uani 1 1 d .
O9 O 0.7748(10) 0.6093(7) 0.2414(6) 0.056(3) Uani 1 1 d .
N7 N 0.0039(11) 0.6694(7) 0.1022(7) 0.038(3) Uani 1 1 d .
C48 C 0.1587(14) 0.7877(9) 0.1323(8) 0.043(4) Uani 1 1 d .
H48A H 0.2389 0.8042 0.1472 0.051 Uiso 1 1 calc R
O1W O 0.1948(9) 1.1424(6) 0.0855(5) 0.043(2) Uani 1 1 d .
H1WA H 0.1248 1.1253 0.0970 0.065 Uiso 1 1 d R
H1WB H 0.1874 1.1881 0.0592 0.065 Uiso 1 1 d R
O2 O 1.5781(10) 0.7940(6) 0.6405(5) 0.046(3) Uani 1 1 d .
O7 O 0.9626(10) 0.6734(6) 0.3112(6) 0.052(3) Uani 1 1 d .
O4 O 1.8257(10) 0.6773(6) 0.9204(7) 0.056(3) Uani 1 1 d .
C45 C -0.0402(11) 0.8282(8) 0.0999(7) 0.030(3) Uani 1 1 d U
H45A H -0.0984 0.8704 0.0899 0.036 Uiso 1 1 calc R
C18 C 1.6242(14) 0.6840(9) 0.8127(7) 0.040(3) Uani 1 1 d .
H18 H 1.6799 0.7329 0.8276 0.048 Uiso 1 1 calc R
O15 O 0.5367(10) 1.1420(7) 0.0795(6) 0.049(3) Uani 1 1 d .
C39 C 0.7091(11) 0.7906(9) 0.2182(7) 0.029(3) Uani 1 1 d .
H39A H 0.6653 0.7367 0.1970 0.035 Uiso 1 1 calc R
C36 C 1.0914(12) 0.7989(9) 0.7140(7) 0.032(3) Uani 1 1 d .
H36A H 1.1573 0.7807 0.7438 0.038 Uiso 1 1 calc R
C54 C 0.6569(13) 1.3145(9) 0.0585(9) 0.041(3) Uani 1 1 d .
H54A H 0.5740 1.3143 0.0478 0.049 Uiso 1 1 calc R
N4 N 1.3836(9) 0.8831(7) 0.4685(6) 0.032(2) Uani 1 1 d .
C19 C 1.6343(14) 0.6030(8) 0.8488(8) 0.038(3) Uani 1 1 d .
C43 C 0.1172(12) 0.9571(8) 0.1289(8) 0.032(3) Uani 1 1 d .
C40 C 0.6815(11) 0.8741(7) 0.1908(6) 0.024(3) Uani 1 1 d .
O10 O 0.5053(8) 0.9585(6) 0.1326(5) 0.034(2) Uani 1 1 d .
C31 C 1.0333(12) 0.8632(8) 0.5117(7) 0.032(3) Uani 1 1 d .
C6 C 1.1582(10) 0.5951(8) 0.6072(8) 0.028(3) Uani 1 1 d .
C12 C 1.4487(17) 0.6471(10) 0.4152(9) 0.054(4) Uani 1 1 d .
H12A H 1.5116 0.6309 0.4488 0.065 Uiso 1 1 calc R
C30 C 0.9427(11) 0.8550(8) 0.4513(7) 0.028(3) Uani 1 1 d .
H30A H 0.8648 0.8376 0.4623 0.034 Uiso 1 1 calc R
C52 C 0.8951(11) 1.3164(9) 0.0874(8) 0.037(3) Uani 1 1 d U
H52A H 0.9779 1.3171 0.0989 0.044 Uiso 1 1 calc R
C37 C 0.8714(10) 0.8675(8) 0.3081(7) 0.024(3) Uani 1 1 d .
O11 O 0.6419(9) 0.8829(7) 0.0398(5) 0.043(2) Uani 1 1 d .
N1 N 0.9500(13) 0.6103(7) 0.5570(7) 0.047(3) Uani 1 1 d .
C16 C 1.4497(13) 0.6190(8) 0.7303(8) 0.037(3) Uani 1 1 d .
C46 C -0.0673(14) 0.7360(9) 0.0936(8) 0.041(3) Uani 1 1 d .
H46A H -0.1480 0.7186 0.0815 0.050 Uiso 1 1 calc R
N3 N 1.2362(11) 0.6703(8) 0.3928(7) 0.043(3) Uani 1 1 d .
C17 C 1.5313(12) 0.6922(8) 0.7545(7) 0.028(3) Uani 1 1 d .
C38 C 0.8010(12) 0.7876(8) 0.2765(7) 0.032(3) Uani 1 1 d .
C7 C 1.2342(13) 0.5959(8) 0.6734(8) 0.035(3) Uani 1 1 d .
H7A H 1.2082 0.5832 0.7231 0.042 Uiso 1 1 calc R
C5 C 1.0222(12) 0.5811(8) 0.6163(8) 0.032(3) Uani 1 1 d .
C41 C 0.7515(12) 0.9549(8) 0.2203(7) 0.033(3) Uani 1 1 d .
H41A H 0.7355 1.0106 0.2013 0.040 Uiso 1 1 calc R
C51 C 0.8338(13) 1.2354(8) 0.0750(8) 0.037(3) Uani 1 1 d .
H51A H 0.8753 1.1810 0.0749 0.044 Uiso 1 1 calc R
C42 C 0.8449(12) 0.9502(8) 0.2785(8) 0.034(3) Uani 1 1 d .
H42A H 0.8909 1.0035 0.2981 0.041 Uiso 1 1 calc R
C20 C 1.5514(12) 0.5321(8) 0.8273(8) 0.034(3) Uani 1 1 d .
H20A H 1.5568 0.4780 0.8510 0.041 Uiso 1 1 calc R
C27 C 1.1720(10) 0.8990(9) 0.4251(8) 0.029(3) Uani 1 1 d .
C47 C 0.1234(14) 0.6977(9) 0.1214(8) 0.044(4) Uani 1 1 d .
H47A H 0.1804 0.6534 0.1270 0.053 Uiso 1 1 calc R
C11 C 1.3340(13) 0.6489(9) 0.4397(8) 0.036(3) Uani 1 1 d .
C21 C 1.4579(14) 0.5407(8) 0.7694(8) 0.042(4) Uani 1 1 d .
H21A H 1.3999 0.4930 0.7569 0.050 Uiso 1 1 calc R
C15 C 1.2626(12) 0.6923(9) 0.3181(8) 0.038(3) Uani 1 1 d .
H15A H 1.1996 0.7071 0.2838 0.045 Uiso 1 1 calc R
C8 C 1.3506(14) 0.6165(8) 0.6617(8) 0.038(3) Uani 1 1 d .
C3 C 0.8503(13) 0.5420(9) 0.6891(9) 0.042(3) Uani 1 1 d .
H3A H 0.8184 0.5177 0.7327 0.050 Uiso 1 1 calc R
C2 C 0.7763(15) 0.5745(9) 0.6314(10) 0.048(4) Uani 1 1 d .
H2A H 0.6934 0.5745 0.6367 0.057 Uiso 1 1 calc R
C1 C 0.8236(15) 0.6058(10) 0.5678(10) 0.051(4) Uani 1 1 d .
H1A H 0.7718 0.6257 0.5287 0.062 Uiso 1 1 calc R
C10 C 1.3042(13) 0.6294(9) 0.5233(8) 0.037(3) Uani 1 1 d .
C50 C 0.7104(10) 1.2303(8) 0.0624(7) 0.027(3) Uani 1 1 d U
C9 C 1.3866(12) 0.6341(9) 0.5869(8) 0.036(3) Uani 1 1 d .
H9A H 1.4670 0.6491 0.5802 0.043 Uiso 1 1 calc R
O14 O 0.0410(9) 1.0138(7) 0.1136(7) 0.053(3) Uani 1 1 d .
C14 C 1.3748(15) 0.6935(11) 0.2917(9) 0.052(4) Uani 1 1 d .
H14A H 1.3878 0.7106 0.2409 0.063 Uiso 1 1 calc R
C13 C 1.4694(14) 0.6700(11) 0.3387(10) 0.053(4) Uani 1 1 d .
H13A H 1.5468 0.6693 0.3199 0.063 Uiso 1 1 calc R
C4 C 0.9729(18) 0.5465(9) 0.6810(9) 0.056(5) Uani 1 1 d .
H4A H 1.0238 0.5256 0.7201 0.067 Uiso 1 1 calc R
O8 O 0.7803(10) 0.6751(7) 0.3838(6) 0.058(3) Uani 1 1 d .
O16 O 0.6782(11) 1.0726(6) 0.0075(6) 0.057(3) Uani 1 1 d .
C32 C 1.0117(12) 0.8425(8) 0.5964(7) 0.031(3) Uani 1 1 d .
N8 N 0.8403(12) 1.3990(7) 0.0838(7) 0.045(3) Uani 1 1 d .
O6 O 1.6971(14) 0.5887(9) 0.9959(7) 0.083(4) Uani 1 1 d .
O5 O 1.8159(13) 0.5121(8) 0.8888(8) 0.086(5) Uani 1 1 d .
C26 C 1.3074(12) 0.9128(8) 0.4121(7) 0.030(3) Uani 1 1 d .
C22 C 1.5028(14) 0.8873(9) 0.4575(8) 0.041(3) Uani 1 1 d .
H22A H 1.5548 0.8639 0.4945 0.050 Uiso 1 1 calc R
C29 C 0.9677(12) 0.8727(8) 0.3742(7) 0.032(3) Uani 1 1 d .
C34 C 0.8815(12) 0.8279(10) 0.7045(9) 0.043(4) Uani 1 1 d .
H34A H 0.8064 0.8302 0.7265 0.051 Uiso 1 1 calc R
C44 C 0.0787(13) 0.8565(8) 0.1218(8) 0.033(3) Uani 1 1 d .
C25 C 1.3482(14) 0.9522(9) 0.3471(8) 0.042(4) Uani 1 1 d .
H25A H 1.2950 0.9755 0.3107 0.050 Uiso 1 1 calc R
C23 C 1.5511(13) 0.9246(9) 0.3940(8) 0.039(3) Uani 1 1 d .
H23A H 1.6339 0.9285 0.3890 0.047 Uiso 1 1 calc R
C24 C 1.4720(14) 0.9559(9) 0.3382(9) 0.042(3) Uani 1 1 d .
H24A H 1.5019 0.9798 0.2938 0.051 Uiso 1 1 calc R
C35 C 0.9839(16) 0.8024(10) 0.7477(8) 0.051(4) Uani 1 1 d .
H35A H 0.9774 0.7879 0.8001 0.061 Uiso 1 1 calc R
C53 C 0.7168(16) 1.3939(9) 0.0690(10) 0.053(4) Uani 1 1 d .
H53A H 0.6756 1.4481 0.0666 0.063 Uiso 1 1 calc R
C33 C 0.8985(14) 0.8493(9) 0.6268(8) 0.044(4) Uani 1 1 d .
H33A H 0.8343 0.8681 0.5957 0.053 Uiso 1 1 calc R

loop_
_atom_site_aniso_label
_atom_site_aniso_U_11
_atom_site_aniso_U_22
_atom_site_aniso_U_33
_atom_site_aniso_U_23
_atom_site_aniso_U_13
_atom_site_aniso_U_12
Tb1 0.0245(3) 0.0204(3) 0.0251(3) 0.0046(2) -0.0034(2) -0.0001(2)
Ag2 0.0364(6) 0.0560(7) 0.0317(6) 0.0153(5) -0.0066(5) 0.0042(5)
Ag3 0.0406(7) 0.0579(7) 0.0430(7) 0.0180(5) -0.0121(5) 0.0038(5)
Ag4 0.0978(12) 0.0390(7) 0.0600(8) 0.0119(6) -0.0115(8) -0.0381(7)
S4 0.0335(19) 0.0301(16) 0.0268(16) 0.0094(12) -0.0085(13) 0.0060(13)
S1 0.041(2) 0.0229(14) 0.0224(15) 0.0047(12) -0.0069(13) -0.0002(13)
S3 0.041(2) 0.0321(17) 0.049(2) 0.0209(15) -0.0160(17) -0.0016(15)
S2 0.046(2) 0.0268(16) 0.044(2) 0.0106(14) -0.0146(17) 0.0028(15)
O13 0.025(5) 0.030(4) 0.041(5) 0.006(4) -0.001(4) -0.006(4)
N6 0.028(6) 0.029(5) 0.031(6) 0.005(4) -0.016(5) -0.006(4)
O12 0.035(6) 0.038(5) 0.048(6) 0.015(4) -0.024(5) -0.009(4)
N2 0.027(6) 0.033(6) 0.035(6) 0.006(5) -0.003(5) 0.001(5)
C49 0.054(10) 0.025(6) 0.026(7) 0.007(5) -0.008(6) -0.012(6)
O3 0.047(6) 0.022(4) 0.029(5) 0.004(3) -0.006(4) -0.003(4)
N5 0.034(7) 0.031(5) 0.031(6) 0.013(4) -0.009(5) -0.003(5)
C28 0.043(9) 0.032(7) 0.032(7) 0.008(5) 0.001(6) -0.001(6)
O1 0.021(5) 0.041(5) 0.041(5) 0.012(4) -0.011(4) 0.005(4)
O9 0.062(8) 0.039(6) 0.065(7) 0.018(5) -0.034(6) -0.007(5)
N7 0.039(7) 0.037(6) 0.036(6) 0.000(5) 0.001(5) -0.015(5)
C48 0.046(9) 0.035(7) 0.047(9) 0.016(6) -0.020(7) -0.006(6)
O1W 0.062(7) 0.025(5) 0.045(6) 0.014(4) -0.003(5) 0.005(4)
O2 0.074(8) 0.040(5) 0.024(5) 0.009(4) 0.006(5) -0.001(5)
O7 0.050(7) 0.040(6) 0.068(7) 0.020(5) -0.015(5) 0.011(5)
O4 0.051(7) 0.036(5) 0.078(8) 0.017(5) -0.031(6) -0.008(5)
C45 0.016(5) 0.034(6) 0.037(6) -0.001(5) 0.003(5) -0.013(5)
C18 0.065(10) 0.030(7) 0.025(7) 0.005(5) -0.008(7) -0.003(7)
O15 0.043(7) 0.060(7) 0.046(6) 0.022(5) -0.006(5) -0.022(5)
C39 0.026(7) 0.040(7) 0.025(6) 0.015(5) -0.001(5) 0.003(5)
C36 0.026(7) 0.042(7) 0.028(7) 0.001(5) 0.004(5) 0.015(6)
C54 0.028(8) 0.032(7) 0.062(10) 0.002(6) 0.010(7) 0.001(6)
N4 0.018(6) 0.045(6) 0.035(6) 0.013(5) -0.003(5) -0.006(5)
C19 0.062(10) 0.020(6) 0.031(7) 0.006(5) -0.014(7) 0.000(6)
C43 0.029(8) 0.027(6) 0.040(8) 0.001(5) 0.007(6) -0.012(5)
C40 0.030(7) 0.024(6) 0.019(6) 0.008(5) 0.001(5) 0.006(5)
O10 0.023(5) 0.036(5) 0.044(5) 0.006(4) -0.006(4) 0.009(4)
C31 0.037(8) 0.034(7) 0.024(7) 0.010(5) -0.008(6) -0.001(6)
C6 0.009(6) 0.039(7) 0.036(7) 0.002(5) -0.002(5) 0.000(5)
C12 0.075(13) 0.046(9) 0.041(9) 0.010(7) 0.001(8) 0.015(8)
C30 0.019(7) 0.040(7) 0.024(6) 0.001(5) 0.003(5) -0.002(5)
C52 0.014(6) 0.048(6) 0.047(7) 0.011(5) -0.010(5) -0.014(5)
C37 0.011(6) 0.042(7) 0.022(6) 0.007(5) 0.001(5) 0.012(5)
O11 0.037(6) 0.068(7) 0.025(5) 0.015(4) -0.006(4) 0.002(5)
N1 0.079(10) 0.027(6) 0.034(7) 0.005(5) -0.011(6) -0.001(6)
C16 0.055(10) 0.020(6) 0.032(7) -0.004(5) -0.015(6) 0.010(6)
C46 0.050(10) 0.036(7) 0.032(8) -0.007(6) -0.005(7) -0.020(7)
N3 0.052(8) 0.041(7) 0.033(7) 0.000(5) -0.010(6) -0.005(6)
C17 0.038(8) 0.024(6) 0.022(6) 0.001(5) 0.005(5) 0.001(5)
C38 0.045(9) 0.029(6) 0.023(6) 0.011(5) -0.012(6) 0.002(6)
C7 0.042(9) 0.023(6) 0.036(7) -0.004(5) -0.011(6) -0.009(6)
C5 0.031(8) 0.032(7) 0.033(7) 0.004(5) 0.004(6) 0.002(6)
C41 0.039(8) 0.029(6) 0.030(7) 0.004(5) -0.016(6) 0.002(6)
C51 0.044(9) 0.028(7) 0.038(8) 0.008(6) -0.005(6) -0.001(6)
C42 0.044(9) 0.021(6) 0.038(8) 0.007(5) -0.006(6) -0.007(5)
C20 0.033(8) 0.025(6) 0.045(8) 0.009(6) 0.009(6) -0.001(5)
C27 0.009(6) 0.041(7) 0.035(7) 0.006(6) -0.006(5) -0.002(5)
C47 0.051(10) 0.031(7) 0.049(9) 0.013(6) -0.015(7) -0.016(6)
C11 0.041(9) 0.031(7) 0.033(7) 0.001(5) -0.003(6) 0.003(6)
C21 0.060(10) 0.021(6) 0.043(8) 0.004(5) -0.012(7) -0.011(6)
C15 0.016(7) 0.054(8) 0.042(8) 0.004(6) 0.000(6) 0.000(6)
C8 0.063(10) 0.022(6) 0.029(7) 0.006(5) -0.006(7) -0.001(6)
C3 0.027(8) 0.044(8) 0.053(9) 0.004(7) 0.005(7) -0.004(6)
C2 0.043(9) 0.037(8) 0.063(11) 0.007(7) 0.007(8) -0.002(7)
C1 0.044(10) 0.044(9) 0.064(11) -0.001(8) -0.001(8) 0.012(7)
C10 0.046(9) 0.030(7) 0.033(7) -0.003(5) -0.004(6) 0.006(6)
C50 0.014(5) 0.035(6) 0.029(6) -0.002(5) 0.005(4) -0.005(4)
C9 0.016(7) 0.045(8) 0.046(8) 0.001(6) 0.006(6) 0.014(6)
O14 0.025(6) 0.042(6) 0.091(8) 0.005(5) -0.008(5) 0.001(5)
C14 0.059(11) 0.064(10) 0.033(8) 0.005(7) -0.008(8) -0.003(8)
C13 0.033(9) 0.067(10) 0.059(10) 0.006(8) 0.015(8) -0.006(8)
C4 0.100(15) 0.032(8) 0.035(8) 0.009(6) -0.006(9) 0.015(8)
O8 0.057(8) 0.070(7) 0.054(7) 0.037(6) -0.001(6) -0.007(6)
O16 0.102(10) 0.025(5) 0.038(6) -0.009(4) -0.004(6) -0.003(5)
C32 0.036(8) 0.036(7) 0.023(6) 0.007(5) 0.001(6) 0.000(6)
N8 0.062(9) 0.026(6) 0.049(7) 0.006(5) 0.004(6) -0.009(6)
O6 0.121(12) 0.092(9) 0.040(7) 0.037(6) -0.015(7) -0.005(8)
O5 0.096(11) 0.048(7) 0.105(10) -0.009(6) -0.056(8) 0.034(7)
C26 0.029(7) 0.032(6) 0.030(7) 0.009(5) -0.010(5) 0.003(5)
C22 0.050(10) 0.045(8) 0.030(7) 0.008(6) 0.002(7) 0.000(7)
C29 0.039(8) 0.032(7) 0.025(7) 0.011(5) -0.008(6) -0.005(6)
C34 0.015(7) 0.062(9) 0.054(9) 0.010(7) 0.023(6) 0.007(6)
C44 0.045(9) 0.020(6) 0.033(7) 0.001(5) 0.000(6) -0.009(5)
C25 0.051(10) 0.044(8) 0.033(8) 0.016(6) 0.001(7) 0.018(7)
C23 0.027(8) 0.043(8) 0.049(9) 0.011(6) 0.007(6) 0.001(6)
C24 0.053(10) 0.035(7) 0.040(8) 0.006(6) 0.006(7) -0.005(7)
C35 0.074(12) 0.058(9) 0.026(7) 0.014(7) 0.013(7) 0.023(9)
C53 0.067(12) 0.026(7) 0.065(11) 0.000(7) 0.023(9) -0.003(7)
C33 0.050(10) 0.044(8) 0.036(8) 0.002(6) -0.014(7) 0.002(7)

loop_
_atom_type_symbol
_atom_type_description
_atom_type_scat_dispersion_real
_atom_type_scat_dispersion_imag
_atom_type_scat_source
C C 0.0033 0.0016 'International Tables Vol C Tables 4.2.6.8 and 6.1.1.4'
H H 0.0000 0.0000 'International Tables Vol C Tables 4.2.6.8 and 6.1.1.4'
N N 0.0061 0.0033 'International Tables Vol C Tables 4.2.6.8 and 6.1.1.4'
O O 0.0106 0.0060 'International Tables Vol C Tables 4.2.6.8 and 6.1.1.4'
S S 0.1246 0.1234 'International Tables Vol C Tables 4.2.6.8 and 6.1.1.4'
Ag Ag -0.8971 1.1015 'International Tables Vol C Tables 4.2.6.8 and 6.1.1.4'
Tb Tb -0.1723 4.1537 'International Tables Vol C Tables 4.2.6.8 and 6.1.1.4'

loop_
_geom_angle_atom_site_label_1
_geom_angle_atom_site_label_2
_geom_angle_atom_site_label_3
_geom_angle
_geom_angle_site_symmetry_1
_geom_angle_site_symmetry_3
O15 Tb1 O16 120.0(4) . 2_675
O15 Tb1 O13 154.1(3) . .
O16 Tb1 O13 79.1(4) 2_675 .
O15 Tb1 O1W 112.5(4) . .
O16 Tb1 O1W 105.7(4) 2_675 .
O13 Tb1 O1W 74.7(3) . .
O15 Tb1 O10 80.0(3) . .
O16 Tb1 O10 81.3(3) 2_675 .
O13 Tb1 O10 86.5(3) . .
O1W Tb1 O10 157.9(3) . .
O15 Tb1 O3 75.9(3) . 2_776
O16 Tb1 O3 153.5(3) 2_675 2_776
O13 Tb1 O3 80.3(3) . 2_776
O1W Tb1 O3 84.5(3) . 2_776
O10 Tb1 O3 81.0(3) . 2_776
O15 Tb1 O11 71.4(3) . 2_675
O16 Tb1 O11 77.0(3) 2_675 2_675
O13 Tb1 O11 133.3(3) . 2_675
O1W Tb1 O11 74.1(3) . 2_675
O10 Tb1 O11 127.9(3) . 2_675
O3 Tb1 O11 129.5(3) 2_776 2_675
O1 Ag2 N4 131.4(3) . .
O1 Ag2 N5 155.3(3) . .
N4 Ag2 N5 69.3(4) . .
O1 Ag2 N6 90.8(3) . .
N4 Ag2 N6 137.3(3) . .
N5 Ag2 N6 68.2(4) . .
O7 Ag3 N1 135.5(4) . .
O7 Ag3 N2 154.4(4) . .
N1 Ag3 N2 69.9(4) . .
O7 Ag3 N3 87.0(4) . .
N1 Ag3 N3 137.3(4) . .
N2 Ag3 N3 68.0(4) . .
N7 Ag4 N8 170.2(5) . 1_445
O12 S4 O11 114.2(6) . .
O12 S4 O10 113.5(6) . .
O11 S4 O10 110.7(6) . .
O12 S4 C40 106.8(5) . .
O11 S4 C40 105.6(6) . .
O10 S4 C40 105.3(5) . .
O2 S1 O1 113.9(6) . .
O2 S1 O3 111.2(6) . .
O1 S1 O3 112.5(5) . .
O2 S1 C17 107.1(5) . .
O1 S1 C17 106.5(6) . .
O3 S1 C17 104.9(5) . .
O7 S3 O8 113.1(6) . .
O7 S3 O9 114.0(7) . .
O8 S3 O9 112.7(7) . .
O7 S3 C38 105.6(6) . .
O8 S3 C38 105.6(6) . .
O9 S3 C38 104.8(5) . .
O4 S2 O5 112.2(8) . .
O4 S2 O6 113.0(7) . .
O5 S2 O6 115.1(8) . .
O4 S2 C19 104.3(6) . .
O5 S2 C19 105.9(6) . .
O6 S2 C19 105.2(8) . .
C43 O13 Tb1 127.8(8) . .
C32 N6 C36 117.9(11) . .
C32 N6 Ag2 118.2(8) . .
C36 N6 Ag2 123.3(8) . .
C6 N2 C10 116.5(11) . .
C6 N2 Ag3 119.6(8) . .
C10 N2 Ag3 121.3(9) . .
O15 C49 O16 127.5(13) . .
O15 C49 C50 117.9(12) . .
O16 C49 C50 114.6(13) . .
S1 O3 Tb1 151.2(6) . 2_776
C27 N5 C31 118.2(10) . .
C27 N5 Ag2 119.2(8) . .
C31 N5 Ag2 118.8(8) . .
C29 C28 C27 119.6(12) . .
S1 O1 Ag2 118.2(5) . .
C46 N7 C47 114.3(12) . .
C46 N7 Ag4 121.2(10) . .
C47 N7 Ag4 124.4(9) . .
C47 C48 C44 121.7(14) . .
S3 O7 Ag3 112.1(6) . .
C46 C45 C44 116.7(13) . .
C17 C18 C19 120.8(13) . .
C49 O15 Tb1 142.7(10) . .
C38 C39 C40 120.3(12) . .
C35 C36 N6 123.1(12) . .
C53 C54 C50 123.5(14) . .
C22 N4 C26 118.3(11) . .
C22 N4 Ag2 122.7(8) . .
C26 N4 Ag2 118.7(8) . .
C20 C19 C18 119.2(13) . .
C20 C19 S2 121.0(10) . .
C18 C19 S2 119.8(11) . .
O14 C43 O13 124.5(11) . .
O14 C43 C44 118.7(12) . .
O13 C43 C44 116.9(11) . .
C39 C40 C41 119.7(11) . .
C39 C40 S4 119.6(9) . .
C41 C40 S4 120.2(8) . .
S4 O10 Tb1 144.9(5) . .
N5 C31 C30 122.3(12) . .
N5 C31 C32 115.4(11) . .
C30 C31 C32 122.2(12) . .
N2 C6 C7 126.9(12) . .
N2 C6 C5 114.3(10) . .
C7 C6 C5 118.7(12) . .
C11 C12 C13 118.3(15) . .
C31 C30 C29 120.0(12) . .
C51 C52 N8 122.3(12) . .
C42 C37 C38 117.7(10) . .
C42 C37 C29 116.8(11) . .
C38 C37 C29 125.4(10) . .
S4 O11 Tb1 142.8(6) . 2_675
C5 N1 C1 116.3(13) . .
C5 N1 Ag3 118.7(10) . .
C1 N1 Ag3 124.4(10) . .
C17 C16 C21 118.2(12) . .
C17 C16 C8 124.8(11) . .
C21 C16 C8 117.0(12) . .
N7 C46 C45 128.7(14) . .
C15 N3 C11 114.8(12) . .
C15 N3 Ag3 125.8(9) . .
C11 N3 Ag3 118.6(9) . .
C16 C17 C18 120.1(11) . .
C16 C17 S1 124.4(9) . .
C18 C17 S1 115.5(9) . .
C39 C38 C37 121.3(11) . .
C39 C38 S3 117.4(10) . .
C37 C38 S3 121.2(9) . .
C8 C7 C6 114.8(13) . .
N1 C5 C4 120.6(14) . .
N1 C5 C6 115.1(12) . .
C4 C5 C6 124.2(13) . .
C42 C41 C40 119.1(11) . .
C52 C51 C50 121.5(12) . .
C41 C42 C37 121.8(11) . .
C19 C20 C21 119.9(12) . .
N5 C27 C28 122.8(12) . .
N5 C27 C26 115.0(10) . .
C28 C27 C26 122.0(12) . .
C48 C47 N7 121.6(14) . .
C12 C11 N3 124.1(13) . .
C12 C11 C10 121.8(13) . .
N3 C11 C10 114.0(13) . .
C16 C21 C20 121.7(13) . .
C14 C15 N3 123.4(13) . .
C7 C8 C9 121.2(13) . .
C7 C8 C16 121.7(13) . .
C9 C8 C16 117.0(14) . .
C2 C3 C4 118.5(15) . .
C1 C2 C3 119.8(16) . .
C2 C1 N1 123.1(15) . .
N2 C10 C9 120.7(13) . .
N2 C10 C11 115.5(12) . .
C9 C10 C11 123.8(14) . .
C51 C50 C54 115.2(12) . .
C51 C50 C49 125.4(12) . .
C54 C50 C49 119.4(11) . .
C10 C9 C8 119.8(13) . .
C15 C14 C13 120.6(15) . .
C14 C13 C12 118.8(16) . .
C3 C4 C5 121.7(14) . .
C49 O16 Tb1 143.8(11) . 2_675
N6 C32 C33 122.8(12) . .
N6 C32 C31 116.2(12) . .
C33 C32 C31 120.9(12) . .
C52 N8 C53 116.3(11) . .
C52 N8 Ag4 123.6(10) . 1_665
C53 N8 Ag4 120.0(9) . 1_665
N4 C26 C25 122.3(13) . .
N4 C26 C27 115.5(11) . .
C25 C26 C27 122.3(11) . .
N4 C22 C23 123.2(13) . .
C28 C29 C30 117.1(12) . .
C28 C29 C37 121.4(11) . .
C30 C29 C37 121.5(12) . .
C33 C34 C35 116.4(13) . .
C48 C44 C45 116.9(12) . .
C48 C44 C43 122.7(12) . .
C45 C44 C43 120.3(12) . .
C26 C25 C24 117.5(12) . .
C24 C23 C22 117.5(14) . .
C23 C24 C25 121.1(14) . .
C36 C35 C34 120.5(13) . .
C54 C53 N8 121.2(14) . .
C32 C33 C34 119.3(13) . .

loop_
_geom_bond_atom_site_label_1
_geom_bond_atom_site_label_2
_geom_bond_distance
_geom_bond_site_symmetry_2
Tb1 O15 2.271(10) .
Tb1 O16 2.287(8) 2_675
Tb1 O13 2.292(9) .
Tb1 O1W 2.311(9) .
Tb1 O10 2.314(8) .
Tb1 O3 2.382(8) 2_776
Tb1 O11 2.383(9) 2_675
Ag2 O1 2.356(8) .
Ag2 N4 2.358(11) .
Ag2 N5 2.395(10) .
Ag2 N6 2.418(11) .
Ag3 O7 2.326(10) .
Ag3 N1 2.343(13) .
Ag3 N2 2.357(10) .
Ag3 N3 2.427(13) .
Ag4 N7 2.130(11) .
Ag4 N8 2.145(11) 1_445
S4 O12 1.420(9) .
S4 O11 1.451(10) .
S4 O10 1.476(8) .
S4 C40 1.744(11) .
S1 O2 1.450(9) .
S1 O1 1.460(9) .
S1 O3 1.470(8) .
S1 C17 1.802(12) .
S3 O7 1.438(11) .
S3 O8 1.454(11) .
S3 O9 1.466(10) .
S3 C38 1.796(12) .
S2 O4 1.439(11) .
S2 O5 1.445(11) .
S2 O6 1.450(13) .
S2 C19 1.751(13) .
O13 C43 1.266(15) .
N6 C32 1.331(15) .
N6 C36 1.335(16) .
N2 C6 1.340(16) .
N2 C10 1.344(18) .
C49 O15 1.191(17) .
C49 O16 1.278(16) .
C49 C50 1.533(17) .
O3 Tb1 2.382(8) 2_776
N5 C27 1.306(16) .
N5 C31 1.330(17) .
C28 C29 1.363(19) .
C28 C27 1.398(16) .
N7 C46 1.291(17) .
N7 C47 1.388(18) .
C48 C47 1.345(17) .
C48 C44 1.383(17) .
C45 C46 1.359(17) .
C45 C44 1.389(17) .
C18 C17 1.399(18) .
C18 C19 1.402(17) .
C39 C38 1.380(16) .
C39 C40 1.394(15) .
C36 C35 1.35(2) .
C54 C53 1.305(19) .
C54 C50 1.390(17) .
N4 C22 1.349(18) .
N4 C26 1.356(15) .
C19 C20 1.362(18) .
C43 O14 1.244(15) .
C43 C44 1.505(16) .
C40 C41 1.409(16) .
C31 C30 1.378(16) .
C31 C32 1.510(17) .
C6 C7 1.353(16) .
C6 C5 1.538(17) .
C12 C11 1.36(2) .
C12 C13 1.39(2) .
C30 C29 1.382(17) .
C52 C51 1.334(17) .
C52 N8 1.374(17) .
C37 C42 1.397(16) .
C37 C38 1.410(17) .
C37 C29 1.489(15) .
O11 Tb1 2.383(9) 2_675
N1 C5 1.360(16) .
N1 C1 1.43(2) .
C16 C17 1.385(18) .
C16 C21 1.391(17) .
C16 C8 1.542(18) .
N3 C15 1.368(18) .
N3 C11 1.376(17) .
C7 C8 1.35(2) .
C5 C4 1.38(2) .
C41 C42 1.394(16) .
C51 C50 1.375(17) .
C20 C21 1.401(18) .
C27 C26 1.543(17) .
C11 C10 1.509(19) .
C15 C14 1.35(2) .
C8 C9 1.380(18) .
C3 C2 1.38(2) .
C3 C4 1.38(2) .
C2 C1 1.33(2) .
C10 C9 1.358(17) .
C14 C13 1.36(2) .
O16 Tb1 2.287(8) 2_675
C32 C33 1.38(2) .
N8 C53 1.38(2) .
N8 Ag4 2.145(11) 1_665
C26 C25 1.382(18) .
C22 C23 1.376(19) .
C34 C33 1.391(19) .
C34 C35 1.40(2) .
C25 C24 1.39(2) .
C23 C24 1.379(19) .
